data_4321811
loop_
_publ_author_name
'Rolf Minkwitz'
'Stefan Reinemann'
'Oliver Blecher'
'Hans Hartl'
'Irene Br\"udgam'

_publ_contact_author
;
 Prof. Dr. Rolf Minkwitz
 Fachbereich Chemie der Universit\"at Dortmund
 D-44221 Dortmund, Germany
;
_publ_contact_author_email minkwitz@citrin.chemie.uni-dortmund.de
_publ_contact_author_fax '049 231 755-3797'
_publ_contact_author_phone '049 231 755-3809'
_publ_section_title
;
 Halogenated Carboxonium Salts: Preparation and Structural Analysis
;
_journal_name_full 'Inorganic Chemistry'
_journal_page_first 844
_journal_page_last 847
_journal_paper_doi 10.1021/ic981212o
_journal_volume 38
_journal_year 1999
_chemical_formula_structural 'CH3OHCl+ SbF6-'
_chemical_formula_sum 'C2 H4 Cl F6 O Sb'
_chemical_formula_weight 319.25
_chemical_name_systematic
; 
 Methyl-chloromethylidene-oxonium-hexafluoroantimonate 
;
_space_group_IT_number 14
_symmetry_cell_setting monoclinic
_symmetry_space_group_name_Hall '-P 2ybc'
_symmetry_space_group_name_H-M 'P 1 21/c 1'
_atom_sites_solution_hydrogens mixed
_atom_sites_solution_primary direct
_atom_sites_solution_secondary difmap
_audit_creation_method SHELXL
_cell_angle_alpha 90.00(3)
_cell_angle_beta 92.59(3)
_cell_angle_gamma 90.00(3)
_cell_formula_units_Z 4
_cell_length_a 5.970(3)
_cell_length_b 12.019(5)
_cell_length_c 10.994(5)
_cell_measurement_reflns_used 25
_cell_measurement_temperature 125(2)
_cell_measurement_theta_max 25
_cell_measurement_theta_min 15
_cell_volume 788.1(6)
_computing_cell_refinement 'NONIUS EXPRESS'
_computing_data_collection 'NONIUS EXPRESS'
_computing_data_reduction MOLEN
_computing_molecular_graphics 'ORTEP, SHELXTL PLUS (1990)'
_computing_structure_refinement 'SHELXL-93 (Sheldrick, 1993)'
_computing_structure_solution 'SHELXS-86 (Sheldrick, 1990)'
_diffrn_ambient_temperature 125(2)
_diffrn_measurement_device 'NONIUS CAD4'
_diffrn_measurement_method omega/2theta
_diffrn_radiation_monochromator graphite
_diffrn_radiation_source 'fine-focus sealed tube'
_diffrn_radiation_type MoK\a
_diffrn_radiation_wavelength 0.71073
_diffrn_reflns_av_R_equivalents 0.0983
_diffrn_reflns_av_sigmaI/netI 0.0897
_diffrn_reflns_limit_h_max 7
_diffrn_reflns_limit_h_min -7
_diffrn_reflns_limit_k_max 12
_diffrn_reflns_limit_k_min 0
_diffrn_reflns_limit_l_max 11
_diffrn_reflns_limit_l_min 0
_diffrn_reflns_number 1774
_diffrn_reflns_theta_max 25.86
_diffrn_reflns_theta_min 3.39
_diffrn_standards_decay_% 5
_diffrn_standards_interval_count 300
_diffrn_standards_number 3
_exptl_absorpt_coefficient_mu 3.891
_exptl_absorpt_correction_T_max 1.169
_exptl_absorpt_correction_T_min 0.624
_exptl_absorpt_correction_type DIFABS
_exptl_crystal_colour colourless
_exptl_crystal_density_diffrn 2.657
_exptl_crystal_description plate
_exptl_crystal_F_000 584
_exptl_crystal_size_max 0.6
_exptl_crystal_size_mid 0.4
_exptl_crystal_size_min 0.1
_refine_diff_density_max 0.802
_refine_diff_density_min -0.798
_refine_diff_density_rms 0.185
_refine_ls_extinction_coef 0.0035(16)
_refine_ls_extinction_expression Fc^*^=kFc[1+0.001xFc^2^\l^3^/sin(2\q)]^-1/4^
_refine_ls_extinction_method SHELXL
_refine_ls_goodness_of_fit_all 1.141
_refine_ls_goodness_of_fit_obs 1.146
_refine_ls_hydrogen_treatment mixed
_refine_ls_matrix_type full
_refine_ls_number_parameters 104
_refine_ls_number_reflns 1045
_refine_ls_number_restraints 0
_refine_ls_restrained_S_all 1.141
_refine_ls_restrained_S_obs 1.146
_refine_ls_R_factor_all 0.0439
_refine_ls_R_factor_obs 0.0419
_refine_ls_shift/esd_max -0.007
_refine_ls_shift/esd_mean 0.001
_refine_ls_structure_factor_coef Fsqd
_refine_ls_weighting_details 'w=1/[\s^2^(Fo^2^)+(0.1000P)^2^+0.0000P] where P=(Fo^2^+2Fc^2^)/3'
_refine_ls_weighting_scheme calc
_refine_ls_wR_factor_all 0.1372
_refine_ls_wR_factor_obs 0.1344
_reflns_number_observed 999
_reflns_number_total 1045
_reflns_observed_criterion >2sigma(I)
_cod_data_source_file ic981212o_2.cif
_cod_data_source_block chloreth
_cod_depositor_comments
;
The following automatic conversions were performed:

'_refine_ls_weighting_scheme' value 'calc
w=1/[\s^2^(Fo^2^)+(0.1000P)^2^+0.0000P] where P=(Fo^2^+2Fc^2^)/3' was
changed to 'calc'. New tag '_refine_ls_weighting_details' was
created. The value of the new tag was set to
'w=1/[\s^2^(Fo^2^)+(0.1000P)^2^+0.0000P] where P=(Fo^2^+2Fc^2^)/3'.

Automatic conversion script
Id: cif_fix_values 3143 2015-03-26 13:38:13Z robertas 
;
_cod_database_code 4321811

loop_
_symmetry_equiv_pos_as_xyz
'x, y, z'
'-x, y+1/2, -z+1/2'
'-x, -y, -z'
'x, -y-1/2, z-1/2'

loop_
_atom_site_aniso_label
_atom_site_aniso_U_11
_atom_site_aniso_U_22
_atom_site_aniso_U_33
_atom_site_aniso_U_23
_atom_site_aniso_U_13
_atom_site_aniso_U_12
Sb 0.0170(4) 0.0230(7) 0.0384(6) 0.0005(2) 0.0014(2) 0.00183(12)
F1 0.032(2) 0.033(4) 0.059(3) 0.010(2) 0.008(2) 0.001(2)
F2 0.028(2) 0.042(4) 0.076(4) 0.003(3) -0.014(2) -0.001(2)
F3 0.024(2) 0.032(3) 0.065(3) -0.004(3) 0.002(2) -0.002(2)
F4 0.044(3) 0.037(4) 0.055(4) -0.007(2) 0.008(2) 0.009(2)
F5 0.034(2) 0.031(3) 0.049(3) -0.004(2) 0.007(2) 0.008(2)
F6 0.038(2) 0.043(3) 0.046(3) 0.011(2) 0.006(2) 0.007(2)
O 0.024(2) 0.039(4) 0.056(4) 0.009(3) 0.005(2) 0.003(2)
C1 0.021(2) 0.013(4) 0.035(4) -0.006(3) -0.010(2) 0.000(2)
C2 0.027(3) 0.024(5) 0.050(6) 0.011(4) 0.003(3) 0.004(3)
Cl 0.0406(10) 0.045(2) 0.058(2) -0.0038(13) 0.0056(8) -0.0021(8)

loop_
_atom_site_label
_atom_site_type_symbol
_atom_site_fract_x
_atom_site_fract_y
_atom_site_fract_z
_atom_site_U_iso_or_equiv
_atom_site_thermal_displace_type
_atom_site_occupancy
_atom_site_calc_flag
_atom_site_refinement_flags
_atom_site_disorder_group
Sb Sb 0.66659(6) 0.80429(4) 0.08439(4) 0.0261(4) Uani 1 d . .
F1 F 0.6434(8) 0.6911(4) 0.2011(5) 0.0409(14) Uani 1 d . .
F2 F 0.3886(6) 0.7650(5) 0.0151(5) 0.0495(14) Uani 1 d . .
F3 F 0.9442(6) 0.8457(5) 0.1572(5) 0.0406(13) Uani 1 d . .
F4 F 0.8122(8) 0.7049(4) -0.0153(5) 0.0451(15) Uani 1 d . .
F5 F 0.5270(6) 0.9043(4) 0.1868(5) 0.0380(12) Uani 1 d . .
F6 F 0.6992(7) 0.9169(4) -0.0301(4) 0.0423(13) Uani 1 d . .
O O 1.0630(7) 0.5618(5) 0.2041(5) 0.039(2) Uani 1 d . .
C1 C 1.1555(9) 0.6249(6) 0.3148(6) 0.023(2) Uani 1 d . .
H11 H 1.2928(9) 0.6612(6) 0.2955(6) 0.035 Uiso 1 calc R .
H12 H 1.1840(9) 0.5739(6) 0.3809(6) 0.035 Uiso 1 calc R .
H13 H 1.0484(9) 0.6797(6) 0.3380(6) 0.035 Uiso 1 calc R .
C2 C 0.8831(11) 0.5107(7) 0.2176(8) 0.034(2) Uani 1 d . .
Cl Cl 0.7790(3) 0.4391(2) 0.1001(2) 0.0477(7) Uani 1 d . .
H2 H 0.8263(134) 0.4995(78) 0.2963(81) 0.040 Uiso 1 d . .

loop_
_atom_type_symbol
_atom_type_description
_atom_type_scat_dispersion_real
_atom_type_scat_dispersion_imag
_atom_type_scat_source
Sb Sb -0.5866 1.5461 'International Tables Vol C Tables 4.2.6.8 and 6.1.1.4'
Cl Cl 0.1484 0.1585 'International Tables Vol C Tables 4.2.6.8 and 6.1.1.4'
F F 0.0171 0.0103 'International Tables Vol C Tables 4.2.6.8 and 6.1.1.4'
O O 0.0106 0.0060 'International Tables Vol C Tables 4.2.6.8 and 6.1.1.4'
C C 0.0033 0.0016 'International Tables Vol C Tables 4.2.6.8 and 6.1.1.4'
H H 0.0000 0.0000 'International Tables Vol C Tables 4.2.6.8 and 6.1.1.4'

loop_
_geom_angle_atom_site_label_1
_geom_angle_atom_site_label_2
_geom_angle_atom_site_label_3
_geom_angle
_geom_angle_site_symmetry_1
_geom_angle_site_symmetry_3
_geom_angle_publ_flag
F2 Sb F4 91.6(3) . . ?
F2 Sb F6 91.5(2) . . ?
F4 Sb F6 90.1(2) . . ?
F2 Sb F5 89.8(2) . . ?
F4 Sb F5 178.6(2) . . ?
F6 Sb F5 90.2(2) . . ?
F2 Sb F3 178.7(2) . . ?
F4 Sb F3 89.7(2) . . ?
F6 Sb F3 88.7(2) . . ?
F5 Sb F3 88.9(2) . . ?
F2 Sb F1 90.2(3) . . ?
F4 Sb F1 89.3(2) . . ?
F6 Sb F1 178.2(2) . . ?
F5 Sb F1 90.3(2) . . ?
F3 Sb F1 89.5(2) . . ?
C2 O C1 115.7(6) . . ?
O C2 Cl 117.3(6) . . ?

loop_
_geom_bond_atom_site_label_1
_geom_bond_atom_site_label_2
_geom_bond_distance
_geom_bond_site_symmetry_2
_geom_bond_publ_flag
Sb F2 1.855(4) . ?
Sb F4 1.863(5) . ?
Sb F6 1.864(5) . ?
Sb F5 1.869(5) . ?
Sb F3 1.875(4) . ?
Sb F1 1.880(5) . ?
O C2 1.252(9) . ?
O C1 1.517(9) . ?
C2 Cl 1.650(9) . ?

loop_
_geom_torsion_atom_site_label_1
_geom_torsion_atom_site_label_2
_geom_torsion_atom_site_label_3
_geom_torsion_atom_site_label_4
_geom_torsion
_geom_torsion_site_symmetry_1
_geom_torsion_site_symmetry_2
_geom_torsion_site_symmetry_3
_geom_torsion_site_symmetry_4
_geom_torsion_publ_flag
Cl C2 O C1 -179.0(5) . . . . ?
